data_7160803
loop_
_publ_author_name
'Rakesh, Goparaju'
'Vinaykumar, Allam'
'Soniya, Dommati'
'Sridhar, B.'
'Subba Reddy, B. V.'

_publ_section_title
;
 Ugi three-component coupling strategy for the synthesis of bridged
 bicyclic iminosugars.
;
_journal_issue 45
_journal_name_full 'Organic &amp; biomolecular chemistry'
_journal_page_first 10311
_journal_page_last 10314
_journal_paper_doi 10.1039/d5ob01246e
_journal_volume 23
_journal_year 2025
_chemical_absolute_configuration syn
_chemical_formula_moiety 'C20 H34 N2 O3'
_chemical_formula_sum 'C20 H34 N2 O3'
_chemical_formula_weight 350.49
_space_group_crystal_system monoclinic
_space_group_IT_number 4
_space_group_name_Hall 'P 2yb'
_space_group_name_H-M_alt 'P 1 21 1'
_atom_sites_solution_hydrogens geom
_audit_creation_method SHELXL-2019/3
_audit_update_record
;
2025-07-16 deposited with the CCDC.	2025-10-07 downloaded from the CCDC.
;
_cell_angle_alpha 90
_cell_angle_beta 93.269(8)
_cell_angle_gamma 90
_cell_formula_units_Z 2
_cell_length_a 6.2400(15)
_cell_length_b 9.810(2)
_cell_length_c 17.335(4)
_cell_measurement_reflns_used 6171
_cell_measurement_temperature 294(2)
_cell_measurement_theta_max 23.0295
_cell_measurement_theta_min 2.3535
_cell_volume 1059.4(4)
_computing_cell_refinement '<i>SAINT</i> (Bruker, 2019)'
_computing_data_collection '<i>APEX5</i> (Bruker, 2023)'
_computing_data_reduction 'Bruker SAINT'
_computing_molecular_graphics 'Bruker SHELXTL'
_computing_publication_material 'Bruker SHELXTL'
_computing_structure_refinement 'SHELXL-2018/3 (Sheldrick, 2019)'
_computing_structure_solution 'SHELXT 2018/2 (Sheldrick, 2019)'
_diffrn_ambient_temperature 294(2)
_diffrn_detector_area_resol_mean 7.391
_diffrn_measured_fraction_theta_full 0.998
_diffrn_measured_fraction_theta_max 0.997
_diffrn_measurement_device_type 'Bruker D8 VENTURE PHOTON III C14'
_diffrn_measurement_method '\w and \f scans'
_diffrn_radiation_type MoK\a
_diffrn_radiation_wavelength 0.71073
_diffrn_reflns_av_R_equivalents 0.0290
_diffrn_reflns_av_unetI/netI 0.0312
_diffrn_reflns_Laue_measured_fraction_full 0.998
_diffrn_reflns_Laue_measured_fraction_max 0.997
_diffrn_reflns_limit_h_max 7
_diffrn_reflns_limit_h_min -7
_diffrn_reflns_limit_k_max 12
_diffrn_reflns_limit_k_min -12
_diffrn_reflns_limit_l_max 21
_diffrn_reflns_limit_l_min -21
_diffrn_reflns_number 14116
_diffrn_reflns_point_group_measured_fraction_full 0.990
_diffrn_reflns_point_group_measured_fraction_max 0.986
_diffrn_reflns_theta_full 25.242
_diffrn_reflns_theta_max 26.463
_diffrn_reflns_theta_min 2.354
_diffrn_source 'Incoatec I\mS 3.0'
_exptl_absorpt_coefficient_mu 0.073
_exptl_absorpt_correction_T_max 0.7454
_exptl_absorpt_correction_T_min 0.6387
_exptl_absorpt_correction_type multi-scan
_exptl_absorpt_process_details
;
 SADABS 2016/2: Krause, L., Herbst-Irmer, R., Sheldrick G.M. & Stalke D.,
 J. Appl. Cryst. 48 (2015) 3-10
;
_exptl_crystal_colour colourless
_exptl_crystal_density_diffrn 1.099
_exptl_crystal_description block
_exptl_crystal_F_000 384
_exptl_crystal_size_max 0.220
_exptl_crystal_size_mid 0.180
_exptl_crystal_size_min 0.160
_refine_diff_density_max 0.125
_refine_diff_density_min -0.136
_refine_diff_density_rms 0.026
_refine_ls_abs_structure_details
;
 Flack x determined using 1356 quotients [(I+)-(I-)]/[(I+)+(I-)]
 (Parsons, Flack and Wagner, Acta Cryst. B69 (2013) 249-259).
;
_refine_ls_abs_structure_Flack -0.3(4)
_refine_ls_extinction_method none
_refine_ls_goodness_of_fit_ref 1.022
_refine_ls_hydrogen_treatment constr
_refine_ls_matrix_type full
_refine_ls_number_parameters 264
_refine_ls_number_reflns 4313
_refine_ls_number_restraints 25
_refine_ls_restrained_S_all 1.026
_refine_ls_R_factor_all 0.0506
_refine_ls_R_factor_gt 0.0371
_refine_ls_shift/su_max 0.000
_refine_ls_shift/su_mean 0.000
_refine_ls_structure_factor_coef Fsqd
_refine_ls_weighting_details 'w=1/[\s^2^(Fo^2^)+(0.0492P)^2^+0.0595P] where P=(Fo^2^+2Fc^2^)/3'
_refine_ls_weighting_scheme calc
_refine_ls_wR_factor_gt 0.0895
_refine_ls_wR_factor_ref 0.0969
_reflns_Friedel_coverage 0.867
_reflns_Friedel_fraction_full 0.982
_reflns_Friedel_fraction_max 0.975
_reflns_number_gt 3441
_reflns_number_total 4313
_reflns_threshold_expression 'I > 2\s(I)'
_cod_data_source_file d5ob01246e2.cif
_cod_data_source_block mo_VA145_0m_a
_cod_depositor_comments 'Adding full bibliography for 7160803.cif.'
_cod_original_sg_symbol_H-M 'P 21'
_cod_database_code 7160803
_shelx_shelxl_version_number 2019/3
_shelx_space_group_comment
;
The symmetry employed for this shelxl refinement is uniquely defined
by the following loop, which should always be used as a source of
symmetry information in preference to the above space-group names.
They are only intended as comments.
;
_shelx_estimated_absorpt_t_min 0.984
_shelx_estimated_absorpt_t_max 0.988

loop_
_space_group_symop_operation_xyz
'x, y, z'
'-x, y+1/2, -z'

loop_
_atom_site_label
_atom_site_type_symbol
_atom_site_fract_x
_atom_site_fract_y
_atom_site_fract_z
_atom_site_U_iso_or_equiv
_atom_site_adp_type
_atom_site_occupancy
_atom_site_site_symmetry_order
_atom_site_calc_flag
_atom_site_refinement_flags_posn
_atom_site_refinement_flags_adp
_atom_site_refinement_flags_occupancy
_atom_site_disorder_assembly
_atom_site_disorder_group
C1 C 0.4278(8) 0.8256(4) 0.2138(2) 0.1027(12) Uani 1 1 d . . . . .
H1A H 0.488420 0.842003 0.164360 0.123 Uiso 1 1 calc R U . . .
H1B H 0.498978 0.873122 0.257143 0.123 Uiso 1 1 calc R U . . .
C2 C 0.1926(7) 0.8064(5) 0.2145(2) 0.1089(14) Uani 1 1 d . . . . .
H2A H 0.109776 0.810795 0.165501 0.131 Uiso 1 1 calc R U . . .
H2B H 0.120339 0.841930 0.258331 0.131 Uiso 1 1 calc R U . . .
C3 C 0.3402(5) 0.6885(3) 0.22806(15) 0.0645(7) Uani 1 1 d . . . . .
H3 H 0.346604 0.621820 0.186164 0.077 Uiso 1 1 calc R U . . .
C4 C 0.5776(4) 0.5794(2) 0.32593(13) 0.0451(5) Uani 1 1 d . . . . .
H4 H 0.689931 0.636487 0.305436 0.054 Uiso 1 1 calc R U . . .
C5 C 0.5925(4) 0.4365(2) 0.29568(13) 0.0462(5) Uani 1 1 d . . . . .
C6 C 0.2961(4) 0.4267(3) 0.37227(14) 0.0556(6) Uani 1 1 d . . . . .
H6 H 0.184156 0.365214 0.389163 0.067 Uiso 1 1 calc R U . . .
C7 C 0.1972(4) 0.5370(3) 0.32172(15) 0.0619(7) Uani 1 1 d . . . . .
H7A H 0.137020 0.497875 0.273861 0.074 Uiso 1 1 calc R U . . .
H7B H 0.082376 0.581119 0.347726 0.074 Uiso 1 1 calc R U . . .
C8 C 0.4139(4) 0.4905(3) 0.44148(13) 0.0510(6) Uani 1 1 d . . . . .
H8 H 0.315280 0.544551 0.471163 0.061 Uiso 1 1 calc R U . . .
C9 C 0.5943(3) 0.5809(2) 0.41311(13) 0.0464(5) Uani 1 1 d . . . . .
H9 H 0.582871 0.674026 0.432865 0.056 Uiso 1 1 calc R U . . .
C10 C 0.7292(4) 0.4426(3) 0.51018(14) 0.0551(6) Uani 1 1 d . . . . .
C11 C 0.7223(6) 0.5362(4) 0.57931(16) 0.0820(9) Uani 1 1 d . . . . .
H11A H 0.861759 0.575214 0.590350 0.123 Uiso 1 1 calc R U . . .
H11B H 0.680646 0.485105 0.623258 0.123 Uiso 1 1 calc R U . . .
H11C H 0.620036 0.607661 0.568222 0.123 Uiso 1 1 calc R U . . .
C12 C 0.8814(5) 0.3268(3) 0.52246(19) 0.0763(8) Uani 1 1 d . . . . .
H12A H 0.874685 0.269436 0.477522 0.114 Uiso 1 1 calc R U . . .
H12B H 0.843169 0.274866 0.566542 0.114 Uiso 1 1 calc R U . . .
H12C H 1.024665 0.361427 0.531226 0.114 Uiso 1 1 calc R U . . .
C13 C 0.7276(4) 0.2645(3) 0.21088(15) 0.0570(6) Uani 1 1 d . . . . .
C14 C 0.5063(5) 0.2069(3) 0.18564(18) 0.0728(8) Uani 1 1 d . . . . .
H14A H 0.422547 0.276248 0.159011 0.109 Uiso 1 1 calc R U . . .
H14B H 0.434631 0.177708 0.230319 0.109 Uiso 1 1 calc R U . . .
H14C H 0.523160 0.130699 0.151774 0.109 Uiso 1 1 calc R U . . .
C15 C 0.8357(6) 0.1703(3) 0.27169(19) 0.0809(9) Uani 1 1 d . . . . .
H15A H 0.852251 0.081114 0.249983 0.121 Uiso 1 1 calc R U . . .
H15B H 0.748574 0.164397 0.315446 0.121 Uiso 1 1 calc R U . . .
H15C H 0.974244 0.206178 0.287801 0.121 Uiso 1 1 calc R U . . .
C16 C 0.8783(4) 0.2749(3) 0.14397(16) 0.0678(8) Uani 1 1 d . . . . .
H16A H 1.013083 0.311238 0.165796 0.081 Uiso 1 1 calc R U . . .
H16B H 0.907245 0.182248 0.128030 0.081 Uiso 1 1 calc R U . . .
C17 C 0.8230(5) 0.3562(4) 0.06968(16) 0.0783(9) Uani 1 1 d . . . . .
C18 C 1.0344(16) 0.3731(12) 0.0285(5) 0.109(3) Uani 0.798(11) 1 d . U P A 1
H18A H 1.105196 0.286470 0.026009 0.164 Uiso 0.798(11) 1 calc R U P A 1
H18B H 1.126048 0.436477 0.056698 0.164 Uiso 0.798(11) 1 calc R U P A 1
H18C H 1.003196 0.406824 -0.022941 0.164 Uiso 0.798(11) 1 calc R U P A 1
C19 C 0.7232(14) 0.4907(7) 0.0819(3) 0.110(2) Uani 0.798(11) 1 d . U P A 1
H19A H 0.702195 0.536905 0.033190 0.164 Uiso 0.798(11) 1 calc R U P A 1
H19B H 0.815521 0.544195 0.116153 0.164 Uiso 0.798(11) 1 calc R U P A 1
H19C H 0.587198 0.478286 0.104108 0.164 Uiso 0.798(11) 1 calc R U P A 1
C20 C 0.6714(9) 0.2691(9) 0.0142(3) 0.115(2) Uani 0.798(11) 1 d . U P A 1
H20D H 0.649869 0.315070 -0.034476 0.172 Uiso 0.798(11) 1 calc R U P A 1
H20E H 0.535674 0.257160 0.036800 0.172 Uiso 0.798(11) 1 calc R U P A 1
H20F H 0.735544 0.181635 0.006375 0.172 Uiso 0.798(11) 1 calc R U P A 1
C18D C 0.981(8) 0.332(7) 0.010(3) 0.139(12) Uani 0.202(11) 1 d . U P A 2
H18D H 0.973837 0.405323 -0.026900 0.209 Uiso 0.202(11) 1 calc R U P A 2
H18E H 0.949049 0.247556 -0.016104 0.209 Uiso 0.202(11) 1 calc R U P A 2
H18F H 1.123407 0.327900 0.034214 0.209 Uiso 0.202(11) 1 calc R U P A 2
C19D C 0.877(6) 0.517(3) 0.0978(13) 0.120(8) Uani 0.202(11) 1 d . U P A 2
H19D H 0.874116 0.575851 0.053297 0.180 Uiso 0.202(11) 1 calc R U P A 2
H19E H 1.017157 0.521047 0.123862 0.180 Uiso 0.202(11) 1 calc R U P A 2
H19F H 0.771780 0.547395 0.132228 0.180 Uiso 0.202(11) 1 calc R U P A 2
C20D C 0.595(4) 0.367(3) 0.0337(13) 0.114(7) Uani 0.202(11) 1 d . U P A 2
H20A H 0.597150 0.412439 -0.015377 0.171 Uiso 0.202(11) 1 calc R U P A 2
H20B H 0.508185 0.418710 0.067314 0.171 Uiso 0.202(11) 1 calc R U P A 2
H20C H 0.535183 0.277636 0.026510 0.171 Uiso 0.202(11) 1 calc R U P A 2
N1 N 0.3633(3) 0.6373(2) 0.30510(11) 0.0528(5) Uani 1 1 d . . . . .
N2 N 0.7178(3) 0.4022(2) 0.24482(11) 0.0484(5) Uani 1 1 d . . . . .
O1 O 0.4463(3) 0.35194(17) 0.32802(10) 0.0565(4) Uani 1 1 d . . . . .
O2 O 0.5208(3) 0.39106(18) 0.48960(10) 0.0615(5) Uani 1 1 d . . . . .
O3 O 0.7855(2) 0.51679(17) 0.44388(9) 0.0521(4) Uani 1 1 d . . . . .

loop_
_atom_site_aniso_label
_atom_site_aniso_U_11
_atom_site_aniso_U_22
_atom_site_aniso_U_33
_atom_site_aniso_U_23
_atom_site_aniso_U_13
_atom_site_aniso_U_12
C1 0.158(4) 0.074(2) 0.074(2) 0.0207(18) -0.014(2) -0.007(2)
C2 0.138(3) 0.106(3) 0.079(2) 0.008(2) -0.025(2) 0.049(3)
C3 0.0787(18) 0.0619(16) 0.0514(14) -0.0037(12) -0.0095(13) 0.0087(14)
C4 0.0444(11) 0.0403(12) 0.0507(12) -0.0007(10) 0.0039(9) -0.0049(10)
C5 0.0466(11) 0.0432(12) 0.0485(12) 0.0015(10) -0.0001(10) -0.0061(10)
C6 0.0506(13) 0.0562(14) 0.0613(14) -0.0055(12) 0.0134(11) -0.0125(11)
C7 0.0481(13) 0.0703(17) 0.0667(15) -0.0071(13) -0.0017(12) -0.0025(13)
C8 0.0510(13) 0.0509(13) 0.0520(13) -0.0001(11) 0.0090(10) -0.0057(11)
C9 0.0497(12) 0.0393(11) 0.0504(12) -0.0025(10) 0.0036(10) -0.0041(10)
C10 0.0639(15) 0.0512(14) 0.0502(13) 0.0088(11) 0.0038(11) -0.0078(12)
C11 0.114(2) 0.082(2) 0.0501(15) 0.0001(14) 0.0016(15) -0.0142(19)
C12 0.0780(18) 0.0676(19) 0.0827(19) 0.0237(16) -0.0009(15) -0.0011(16)
C13 0.0565(14) 0.0512(14) 0.0625(15) -0.0111(12) -0.0028(11) 0.0057(12)
C14 0.0726(17) 0.0651(17) 0.0804(19) -0.0228(15) 0.0012(14) -0.0088(14)
C15 0.098(2) 0.0591(18) 0.085(2) -0.0018(15) -0.0056(17) 0.0194(16)
C16 0.0594(15) 0.0795(19) 0.0639(16) -0.0209(14) -0.0007(12) 0.0138(14)
C17 0.0701(17) 0.109(3) 0.0562(15) -0.0098(16) 0.0039(13) 0.0075(18)
C18 0.091(5) 0.166(9) 0.074(5) -0.007(4) 0.024(4) -0.007(4)
C19 0.148(6) 0.108(5) 0.073(3) 0.021(3) 0.011(4) 0.036(4)
C20 0.098(4) 0.180(7) 0.064(3) -0.028(3) -0.009(2) 0.000(4)
C18D 0.13(2) 0.21(3) 0.080(18) -0.038(17) 0.006(15) 0.00(2)
C19D 0.18(2) 0.115(14) 0.070(11) -0.012(10) 0.011(14) -0.048(16)
C20D 0.137(14) 0.125(15) 0.077(11) 0.015(11) -0.023(10) 0.026(13)
N1 0.0525(11) 0.0506(11) 0.0549(11) -0.0021(9) -0.0015(9) 0.0024(9)
N2 0.0466(10) 0.0505(11) 0.0479(10) -0.0053(9) 0.0008(8) 0.0007(9)
O1 0.0612(9) 0.0439(9) 0.0657(10) -0.0072(8) 0.0142(8) -0.0130(8)
O2 0.0634(10) 0.0565(10) 0.0649(10) 0.0122(8) 0.0056(8) -0.0123(9)
O3 0.0502(9) 0.0545(10) 0.0513(9) 0.0103(7) 0.0001(7) -0.0063(8)

loop_
_atom_type_symbol
_atom_type_description
_atom_type_scat_dispersion_real
_atom_type_scat_dispersion_imag
_atom_type_scat_source
C C 0.0033 0.0016 'International Tables Vol C Tables 4.2.6.8 and 6.1.1.4'
H H 0.0000 0.0000 'International Tables Vol C Tables 4.2.6.8 and 6.1.1.4'
N N 0.0061 0.0033 'International Tables Vol C Tables 4.2.6.8 and 6.1.1.4'
O O 0.0106 0.0060 'International Tables Vol C Tables 4.2.6.8 and 6.1.1.4'

loop_
_geom_angle_atom_site_label_1
_geom_angle_atom_site_label_2
_geom_angle_atom_site_label_3
_geom_angle
_geom_angle_site_symmetry_1
_geom_angle_site_symmetry_3
_geom_angle_publ_flag
C3 C1 C2 60.5(3) . . ?
C3 C1 H1A 117.7 . . ?
C2 C1 H1A 117.7 . . ?
C3 C1 H1B 117.7 . . ?
C2 C1 H1B 117.7 . . ?
H1A C1 H1B 114.8 . . ?
C1 C2 C3 59.7(2) . . ?
C1 C2 H2A 117.8 . . ?
C3 C2 H2A 117.8 . . ?
C1 C2 H2B 117.8 . . ?
C3 C2 H2B 117.8 . . ?
H2A C2 H2B 114.9 . . ?
N1 C3 C1 117.3(2) . . ?
N1 C3 C2 116.7(3) . . ?
C1 C3 C2 59.8(3) . . ?
N1 C3 H3 116.9 . . ?
C1 C3 H3 116.9 . . ?
C2 C3 H3 116.9 . . ?
N1 C4 C5 110.31(18) . . ?
N1 C4 C9 104.53(17) . . ?
C5 C4 C9 110.91(18) . . ?
N1 C4 H4 110.3 . . ?
C5 C4 H4 110.3 . . ?
C9 C4 H4 110.3 . . ?
N2 C5 O1 125.3(2) . . ?
N2 C5 C4 123.3(2) . . ?
O1 C5 C4 111.38(19) . . ?
O1 C6 C7 108.3(2) . . ?
O1 C6 C8 109.38(19) . . ?
C7 C6 C8 109.3(2) . . ?
O1 C6 H6 110.0 . . ?
C7 C6 H6 110.0 . . ?
C8 C6 H6 110.0 . . ?
N1 C7 C6 109.01(19) . . ?
N1 C7 H7A 109.9 . . ?
C6 C7 H7A 109.9 . . ?
N1 C7 H7B 109.9 . . ?
C6 C7 H7B 109.9 . . ?
H7A C7 H7B 108.3 . . ?
O2 C8 C6 111.8(2) . . ?
O2 C8 C9 104.80(18) . . ?
C6 C8 C9 108.55(19) . . ?
O2 C8 H8 110.5 . . ?
C6 C8 H8 110.5 . . ?
C9 C8 H8 110.5 . . ?
O3 C9 C4 112.29(18) . . ?
O3 C9 C8 103.83(18) . . ?
C4 C9 C8 107.75(18) . . ?
O3 C9 H9 110.9 . . ?
C4 C9 H9 110.9 . . ?
C8 C9 H9 110.9 . . ?
O3 C10 O2 104.12(18) . . ?
O3 C10 C12 108.7(2) . . ?
O2 C10 C12 109.4(2) . . ?
O3 C10 C11 110.5(2) . . ?
O2 C10 C11 110.3(2) . . ?
C12 C10 C11 113.4(2) . . ?
C10 C11 H11A 109.5 . . ?
C10 C11 H11B 109.5 . . ?
H11A C11 H11B 109.5 . . ?
C10 C11 H11C 109.5 . . ?
H11A C11 H11C 109.5 . . ?
H11B C11 H11C 109.5 . . ?
C10 C12 H12A 109.5 . . ?
C10 C12 H12B 109.5 . . ?
H12A C12 H12B 109.5 . . ?
C10 C12 H12C 109.5 . . ?
H12A C12 H12C 109.5 . . ?
H12B C12 H12C 109.5 . . ?
N2 C13 C15 107.8(2) . . ?
N2 C13 C14 113.2(2) . . ?
C15 C13 C14 109.2(3) . . ?
N2 C13 C16 106.3(2) . . ?
C15 C13 C16 107.2(2) . . ?
C14 C13 C16 112.9(2) . . ?
C13 C14 H14A 109.5 . . ?
C13 C14 H14B 109.5 . . ?
H14A C14 H14B 109.5 . . ?
C13 C14 H14C 109.5 . . ?
H14A C14 H14C 109.5 . . ?
H14B C14 H14C 109.5 . . ?
C13 C15 H15A 109.5 . . ?
C13 C15 H15B 109.5 . . ?
H15A C15 H15B 109.5 . . ?
C13 C15 H15C 109.5 . . ?
H15A C15 H15C 109.5 . . ?
H15B C15 H15C 109.5 . . ?
C17 C16 C13 123.3(2) . . ?
C17 C16 H16A 106.5 . . ?
C13 C16 H16A 106.5 . . ?
C17 C16 H16B 106.5 . . ?
C13 C16 H16B 106.5 . . ?
H16A C16 H16B 106.5 . . ?
C18D C17 C20D 112(2) . . ?
C19 C17 C16 114.8(3) . . ?
C18D C17 C16 112(3) . . ?
C20D C17 C16 122.6(10) . . ?
C19 C17 C18 110.4(6) . . ?
C16 C17 C18 106.6(5) . . ?
C19 C17 C20 109.3(4) . . ?
C16 C17 C20 109.3(4) . . ?
C18 C17 C20 106.1(4) . . ?
C18D C17 C19D 103(3) . . ?
C20D C17 C19D 102.7(17) . . ?
C16 C17 C19D 102.3(10) . . ?
C17 C18 H18A 109.5 . . ?
C17 C18 H18B 109.5 . . ?
H18A C18 H18B 109.5 . . ?
C17 C18 H18C 109.5 . . ?
H18A C18 H18C 109.5 . . ?
H18B C18 H18C 109.5 . . ?
C17 C19 H19A 109.5 . . ?
C17 C19 H19B 109.5 . . ?
H19A C19 H19B 109.5 . . ?
C17 C19 H19C 109.5 . . ?
H19A C19 H19C 109.5 . . ?
H19B C19 H19C 109.5 . . ?
C17 C20 H20D 109.5 . . ?
C17 C20 H20E 109.5 . . ?
H20D C20 H20E 109.5 . . ?
C17 C20 H20F 109.5 . . ?
H20D C20 H20F 109.5 . . ?
H20E C20 H20F 109.5 . . ?
C17 C18D H18D 109.5 . . ?
C17 C18D H18E 109.5 . . ?
H18D C18D H18E 109.5 . . ?
C17 C18D H18F 109.5 . . ?
H18D C18D H18F 109.5 . . ?
H18E C18D H18F 109.5 . . ?
C17 C19D H19D 109.5 . . ?
C17 C19D H19E 109.5 . . ?
H19D C19D H19E 109.5 . . ?
C17 C19D H19F 109.5 . . ?
H19D C19D H19F 109.5 . . ?
H19E C19D H19F 109.5 . . ?
C17 C20D H20A 109.5 . . ?
C17 C20D H20B 109.5 . . ?
H20A C20D H20B 109.5 . . ?
C17 C20D H20C 109.5 . . ?
H20A C20D H20C 109.5 . . ?
H20B C20D H20C 109.5 . . ?
C3 N1 C7 112.62(19) . . ?
C3 N1 C4 113.9(2) . . ?
C7 N1 C4 109.43(19) . . ?
C5 N2 C13 124.5(2) . . ?
C5 O1 C6 112.07(18) . . ?
C10 O2 C8 107.11(17) . . ?
C10 O3 C9 106.75(17) . . ?

loop_
_geom_bond_atom_site_label_1
_geom_bond_atom_site_label_2
_geom_bond_distance
_geom_bond_site_symmetry_2
_geom_bond_publ_flag
C1 C3 1.478(5) . ?
C1 C2 1.480(6) . ?
C1 H1A 0.9700 . ?
C1 H1B 0.9700 . ?
C2 C3 1.489(5) . ?
C2 H2A 0.9700 . ?
C2 H2B 0.9700 . ?
C3 N1 1.426(3) . ?
C3 H3 0.9800 . ?
C4 N1 1.479(3) . ?
C4 C5 1.501(3) . ?
C4 C9 1.509(3) . ?
C4 H4 0.9800 . ?
C5 N2 1.257(3) . ?
C5 O1 1.376(3) . ?
C6 O1 1.444(3) . ?
C6 C7 1.503(4) . ?
C6 C8 1.507(3) . ?
C6 H6 0.9800 . ?
C7 N1 1.470(3) . ?
C7 H7A 0.9700 . ?
C7 H7B 0.9700 . ?
C8 O2 1.425(3) . ?
C8 C9 1.535(3) . ?
C8 H8 0.9800 . ?
C9 O3 1.425(3) . ?
C9 H9 0.9800 . ?
C10 O3 1.421(3) . ?
C10 O2 1.422(3) . ?
C10 C12 1.488(4) . ?
C10 C11 1.512(4) . ?
C11 H11A 0.9600 . ?
C11 H11B 0.9600 . ?
C11 H11C 0.9600 . ?
C12 H12A 0.9600 . ?
C12 H12B 0.9600 . ?
C12 H12C 0.9600 . ?
C13 N2 1.476(3) . ?
C13 C15 1.529(4) . ?
C13 C14 1.532(4) . ?
C13 C16 1.538(4) . ?
C14 H14A 0.9600 . ?
C14 H14B 0.9600 . ?
C14 H14C 0.9600 . ?
C15 H15A 0.9600 . ?
C15 H15B 0.9600 . ?
C15 H15C 0.9600 . ?
C16 C17 1.538(4) . ?
C16 H16A 0.9700 . ?
C16 H16B 0.9700 . ?
C17 C19 1.479(7) . ?
C17 C18D 1.49(5) . ?
C17 C20D 1.53(2) . ?
C17 C18 1.544(10) . ?
C17 C20 1.564(6) . ?
C17 C19D 1.68(3) . ?
C18 H18A 0.9600 . ?
C18 H18B 0.9600 . ?
C18 H18C 0.9600 . ?
C19 H19A 0.9600 . ?
C19 H19B 0.9600 . ?
C19 H19C 0.9600 . ?
C20 H20D 0.9600 . ?
C20 H20E 0.9600 . ?
C20 H20F 0.9600 . ?
C18D H18D 0.9600 . ?
C18D H18E 0.9600 . ?
C18D H18F 0.9600 . ?
C19D H19D 0.9600 . ?
C19D H19E 0.9600 . ?
C19D H19F 0.9600 . ?
C20D H20A 0.9600 . ?
C20D H20B 0.9600 . ?
C20D H20C 0.9600 . ?

loop_
_geom_torsion_atom_site_label_1
_geom_torsion_atom_site_label_2
_geom_torsion_atom_site_label_3
_geom_torsion_atom_site_label_4
_geom_torsion
_geom_torsion_site_symmetry_1
_geom_torsion_site_symmetry_2
_geom_torsion_site_symmetry_3
_geom_torsion_site_symmetry_4
_geom_torsion_publ_flag
C2 C1 C3 N1 -106.6(3) . . . . ?
C1 C2 C3 N1 107.5(3) . . . . ?
N1 C4 C5 N2 115.0(2) . . . . ?
C9 C4 C5 N2 -129.7(2) . . . . ?
N1 C4 C5 O1 -62.2(2) . . . . ?
C9 C4 C5 O1 53.1(2) . . . . ?
O1 C6 C7 N1 -66.9(2) . . . . ?
C8 C6 C7 N1 52.2(3) . . . . ?
O1 C6 C8 O2 -58.6(3) . . . . ?
C7 C6 C8 O2 -176.91(19) . . . . ?
O1 C6 C8 C9 56.6(2) . . . . ?
C7 C6 C8 C9 -61.8(3) . . . . ?
N1 C4 C9 O3 174.83(17) . . . . ?
C5 C4 C9 O3 56.0(2) . . . . ?
N1 C4 C9 C8 61.1(2) . . . . ?
C5 C4 C9 C8 -57.8(2) . . . . ?
O2 C8 C9 O3 4.0(2) . . . . ?
C6 C8 C9 O3 -115.7(2) . . . . ?
O2 C8 C9 C4 123.27(19) . . . . ?
C6 C8 C9 C4 3.6(3) . . . . ?
N2 C13 C16 C17 -67.5(3) . . . . ?
C15 C13 C16 C17 177.5(3) . . . . ?
C14 C13 C16 C17 57.2(4) . . . . ?
C13 C16 C17 C19 42.6(6) . . . . ?
C13 C16 C17 C18D -171(2) . . . . ?
C13 C16 C17 C20D -34.6(16) . . . . ?
C13 C16 C17 C18 165.1(5) . . . . ?
C13 C16 C17 C20 -80.6(4) . . . . ?
C13 C16 C17 C19D 79.4(14) . . . . ?
C1 C3 N1 C7 154.0(3) . . . . ?
C2 C3 N1 C7 85.9(3) . . . . ?
C1 C3 N1 C4 -80.6(3) . . . . ?
C2 C3 N1 C4 -148.7(3) . . . . ?
C6 C7 N1 C3 142.3(2) . . . . ?
C6 C7 N1 C4 14.5(3) . . . . ?
C5 C4 N1 C3 -81.0(2) . . . . ?
C9 C4 N1 C3 159.7(2) . . . . ?
C5 C4 N1 C7 46.1(2) . . . . ?
C9 C4 N1 C7 -73.2(2) . . . . ?
O1 C5 N2 C13 0.4(4) . . . . ?
C4 C5 N2 C13 -176.5(2) . . . . ?
C15 C13 N2 C5 -73.2(3) . . . . ?
C14 C13 N2 C5 47.7(3) . . . . ?
C16 C13 N2 C5 172.2(2) . . . . ?
N2 C5 O1 C6 -167.9(2) . . . . ?
C4 C5 O1 C6 9.3(2) . . . . ?
C7 C6 O1 C5 53.0(2) . . . . ?
C8 C6 O1 C5 -66.0(2) . . . . ?
O3 C10 O2 C8 -34.2(2) . . . . ?
C12 C10 O2 C8 -150.2(2) . . . . ?
C11 C10 O2 C8 84.4(2) . . . . ?
C6 C8 O2 C10 135.8(2) . . . . ?
C9 C8 O2 C10 18.4(2) . . . . ?
O2 C10 O3 C9 37.0(2) . . . . ?
C12 C10 O3 C9 153.5(2) . . . . ?
C11 C10 O3 C9 -81.5(3) . . . . ?
C4 C9 O3 C10 -141.1(2) . . . . ?
C8 C9 O3 C10 -25.0(2) . . . . ?
